data_7025351
loop_
_publ_author_name
'Ko, Chi-Chiu'
'Ng, Chi-On'
'Feng, Hua'
'Chu, Wing-Kin'

_publ_section_title
;
 Synthesis, characterisation and photophysical studies of
 leucotriarylmethanes-containing ligands and their rhenium(I) tricarbonyl
 diimine complexes.
;
_journal_issue 28
_journal_name_full 'Dalton transactions (Cambridge, England : 2003)'
_journal_page_first 6475
_journal_page_last 6482
_journal_paper_doi 10.1039/b927167h
_journal_volume 39
_journal_year 2010
_chemical_formula_moiety 'C38 H32 F6 N6 O3 P Re'
_chemical_formula_sum 'C38 H32 F6 N6 O3 P Re'
_chemical_formula_weight 951.88
_chemical_name_systematic
;
?
;
_space_group_IT_number 13
_symmetry_cell_setting monoclinic
_symmetry_space_group_name_Hall '-P 2yc'
_symmetry_space_group_name_H-M 'P 1 2/c 1'
_atom_sites_solution_hydrogens geom
_atom_sites_solution_primary direct
_atom_sites_solution_secondary difmap
_audit_creation_method SHELXL-97
_cell_angle_alpha 90.00
_cell_angle_beta 128.189(2)
_cell_angle_gamma 90.00
_cell_formula_units_Z 4
_cell_length_a 16.7916(4)
_cell_length_b 11.0807(3)
_cell_length_c 26.4430(7)
_cell_measurement_reflns_used 5598
_cell_measurement_temperature 293(2)
_cell_measurement_theta_max 28.0723
_cell_measurement_theta_min 3.145
_cell_volume 3867.0(2)
_computing_cell_refinement 'CrysAlisPro (Oxford, 2009)'
_computing_data_collection 'CrysAlisPro (Oxford, 2009)'
_computing_data_reduction 'CrysAlisPro (Oxford, 2009)'
_computing_molecular_graphics 'Ortep-3 (Farrugia, 1997)'
_computing_publication_material SHELXL-97
_computing_structure_refinement 'SHELXL-97 (Sheldrick, 1997)'
_computing_structure_solution 'SHELXS-97 (Sheldrick, 1990)'
_diffrn_ambient_temperature 293(2)
_diffrn_detector_area_resol_mean 16.1270
_diffrn_measured_fraction_theta_full 0.967
_diffrn_measured_fraction_theta_max 0.967
_diffrn_measurement_device_type 'Goniometer Xcalibur, detector: Sapphire3 (Gemini ultra Mo)'
_diffrn_measurement_method 'phi and omega scans'
_diffrn_radiation_monochromator graphite
_diffrn_radiation_source 'fine-focus sealed tube'
_diffrn_radiation_type MoK\a
_diffrn_radiation_wavelength 0.71073
_diffrn_reflns_av_R_equivalents 0.0397
_diffrn_reflns_av_sigmaI/netI 0.0945
_diffrn_reflns_limit_h_max 19
_diffrn_reflns_limit_h_min -19
_diffrn_reflns_limit_k_max 13
_diffrn_reflns_limit_k_min -8
_diffrn_reflns_limit_l_max 31
_diffrn_reflns_limit_l_min -21
_diffrn_reflns_number 13037
_diffrn_reflns_theta_full 25.00
_diffrn_reflns_theta_max 25.00
_diffrn_reflns_theta_min 3.15
_exptl_absorpt_coefficient_mu 3.257
_exptl_absorpt_correction_T_max 1.00000
_exptl_absorpt_correction_T_min 0.77101
_exptl_absorpt_correction_type multi-scan
_exptl_absorpt_process_details
;
CrysAlis RED, Oxford Diffraction Ltd.,
Version 1.171.33.31 (release 08-01-2009 CrysAlis171 .NET)
(compiled Jan 8 2009,16:24:04)
Empirical absorption correction using spherical harmonics,
implemented in SCALE3 ABSPACK scaling algorithm.
;
_exptl_crystal_colour orange
_exptl_crystal_density_diffrn 1.635
_exptl_crystal_density_method 'not measured'
_exptl_crystal_description needle
_exptl_crystal_F_000 1880
_exptl_crystal_size_max 0.2
_exptl_crystal_size_mid 0.2
_exptl_crystal_size_min 0.2
_refine_diff_density_max 1.479
_refine_diff_density_min -0.895
_refine_diff_density_rms 0.097
_refine_ls_extinction_method none
_refine_ls_goodness_of_fit_ref 0.846
_refine_ls_hydrogen_treatment constr
_refine_ls_matrix_type full
_refine_ls_number_parameters 498
_refine_ls_number_reflns 6579
_refine_ls_number_restraints 30
_refine_ls_restrained_S_all 0.905
_refine_ls_R_factor_all 0.0710
_refine_ls_R_factor_gt 0.0371
_refine_ls_shift/su_max 0.002
_refine_ls_shift/su_mean 0.000
_refine_ls_structure_factor_coef Fsqd
_refine_ls_weighting_details 'calc w=1/[\s^2^(Fo^2^)+(0.0389P)^2^+0.0000P] where P=(Fo^2^+2Fc^2^)/3'
_refine_ls_weighting_scheme calc
_refine_ls_wR_factor_gt 0.0776
_refine_ls_wR_factor_ref 0.0819
_reflns_number_gt 3976
_reflns_number_total 6579
_reflns_threshold_expression >2sigma(I)
_cod_data_source_file b927167h.txt
_cod_data_source_block Complex_2
_cod_original_cell_volume 3867.04(17)
_cod_original_sg_symbol_H-M 'P 2/c'
_cod_database_code 7025351

loop_
_symmetry_equiv_pos_as_xyz
'x, y, z'
'-x, y, -z+1/2'
'-x, -y, -z'
'x, -y, z-1/2'

loop_
_atom_site_label
_atom_site_type_symbol
_atom_site_fract_x
_atom_site_fract_y
_atom_site_fract_z
_atom_site_U_iso_or_equiv
_atom_site_adp_type
_atom_site_occupancy
_atom_site_symmetry_multiplicity
_atom_site_calc_flag
_atom_site_refinement_flags
Re1 Re 0.66817(2) -0.10107(2) 0.456276(13) 0.04325(10) Uani 1 1 d .
O1 O 0.5910(4) -0.3599(5) 0.4124(3) 0.092(2) Uani 1 1 d .
O2 O 0.4490(4) -0.0171(5) 0.3589(3) 0.0767(17) Uani 1 1 d .
O3 O 0.6205(5) -0.1202(6) 0.5507(3) 0.106(2) Uani 1 1 d .
N1 N 0.7190(4) -0.0825(5) 0.3986(3) 0.0475(14) Uani 1 1 d .
N2 N 0.8277(4) -0.1507(5) 0.5211(3) 0.0450(14) Uani 1 1 d .
N3 N 0.7258(4) 0.0839(4) 0.4889(2) 0.0365(13) Uani 1 1 d .
N4 N 1.2860(5) 0.3558(8) 0.7413(4) 0.103(3) Uani 1 1 d .
N5 N 0.6590(5) 0.6771(6) 0.6525(3) 0.0683(19) Uani 1 1 d .
N6 N 0.8165(5) 0.5803(5) 0.4718(3) 0.0613(17) Uani 1 1 d .
C1 C 0.6222(6) -0.2644(8) 0.4297(4) 0.059(2) Uani 1 1 d .
C2 C 0.5329(6) -0.0485(6) 0.3957(4) 0.0509(18) Uani 1 1 d .
C3 C 0.6382(6) -0.1157(7) 0.5150(4) 0.065(2) Uani 1 1 d .
C4 C 0.6644(6) -0.0467(7) 0.3371(3) 0.062(2) Uani 1 1 d .
H4A H 0.5967 -0.0263 0.3154 0.074 Uiso 1 1 calc R
C5 C 0.7044(9) -0.0388(8) 0.3042(4) 0.084(3) Uani 1 1 d .
H5A H 0.6636 -0.0148 0.2613 0.101 Uiso 1 1 calc R
C6 C 0.8041(9) -0.0667(8) 0.3354(5) 0.081(3) Uani 1 1 d .
H6A H 0.8318 -0.0605 0.3141 0.097 Uiso 1 1 calc R
C7 C 0.8638(6) -0.1042(7) 0.3991(4) 0.063(2) Uani 1 1 d .
C8 C 0.9670(8) -0.1337(8) 0.4352(6) 0.085(3) Uani 1 1 d .
H8A H 0.9978 -0.1295 0.4157 0.102 Uiso 1 1 calc R
C9 C 1.0225(7) -0.1676(8) 0.4970(6) 0.089(3) Uani 1 1 d .
H9A H 1.0904 -0.1870 0.5192 0.107 Uiso 1 1 calc R
C10 C 0.9792(6) -0.1743(7) 0.5294(5) 0.068(2) Uani 1 1 d .
C11 C 1.0303(6) -0.2104(8) 0.5937(5) 0.081(3) Uani 1 1 d .
H11A H 1.0984 -0.2316 0.6188 0.097 Uiso 1 1 calc R
C12 C 0.9821(7) -0.2144(7) 0.6191(4) 0.078(3) Uani 1 1 d .
H12A H 1.0172 -0.2374 0.6618 0.093 Uiso 1 1 calc R
C13 C 0.8798(6) -0.1845(7) 0.5823(4) 0.059(2) Uani 1 1 d .
H13A H 0.8474 -0.1882 0.6008 0.071 Uiso 1 1 calc R
C14 C 0.8753(5) -0.1443(6) 0.4949(3) 0.0464(17) Uani 1 1 d .
C15 C 0.8191(5) -0.1109(6) 0.4299(4) 0.0513(18) Uani 1 1 d .
C16 C 0.7823(5) 0.1109(6) 0.5522(3) 0.0493(17) Uani 1 1 d .
H16A H 0.7937 0.0508 0.5806 0.059 Uiso 1 1 calc R
C17 C 0.8234(5) 0.2231(6) 0.5764(3) 0.0493(18) Uani 1 1 d .
H17A H 0.8624 0.2371 0.6204 0.059 Uiso 1 1 calc R
C18 C 0.8074(4) 0.3154(5) 0.5359(3) 0.0318(15) Uani 1 1 d .
C19 C 0.7481(5) 0.2885(6) 0.4718(3) 0.0404(16) Uani 1 1 d .
H19A H 0.7339 0.3482 0.4425 0.049 Uiso 1 1 calc R
C20 C 0.7087(5) 0.1738(6) 0.4498(3) 0.0392(16) Uani 1 1 d .
H20A H 0.6685 0.1588 0.4058 0.047 Uiso 1 1 calc R
C21 C 0.9735(5) 0.4243(6) 0.6141(3) 0.0397(17) Uani 1 1 d .
C22 C 1.0350(6) 0.4467(7) 0.5972(4) 0.059(2) Uani 1 1 d .
H22A H 1.0063 0.4763 0.5563 0.071 Uiso 1 1 calc R
C23 C 1.1389(6) 0.4261(7) 0.6398(4) 0.066(2) Uani 1 1 d .
H23A H 1.1788 0.4438 0.6274 0.079 Uiso 1 1 calc R
C24 C 1.1833(6) 0.3797(8) 0.7001(4) 0.072(2) Uani 1 1 d .
C25 C 1.1221(6) 0.3576(7) 0.7177(4) 0.063(2) Uani 1 1 d .
H25A H 1.1506 0.3279 0.7586 0.075 Uiso 1 1 calc R
C26 C 1.0196(5) 0.3792(6) 0.6751(3) 0.0534(19) Uani 1 1 d .
H26A H 0.9800 0.3629 0.6879 0.064 Uiso 1 1 calc R
C27 C 1.3488(7) 0.3828(11) 0.7242(6) 0.152(5) Uani 1 1 d .
H27A H 1.3078 0.4098 0.6803 0.228 Uiso 1 1 calc R
H27B H 1.3855 0.3117 0.7288 0.228 Uiso 1 1 calc R
H27C H 1.3958 0.4452 0.7518 0.228 Uiso 1 1 calc R
C28 C 1.3322(7) 0.3153(12) 0.8060(5) 0.143(5) Uani 1 1 d .
H28A H 1.2805 0.3020 0.8106 0.215 Uiso 1 1 calc R
H28B H 1.3785 0.3757 0.8362 0.215 Uiso 1 1 calc R
H28C H 1.3682 0.2414 0.8141 0.215 Uiso 1 1 calc R
C29 C 0.8076(5) 0.4986(6) 0.5917(3) 0.0376(16) Uani 1 1 d .
C30 C 0.8606(5) 0.5690(6) 0.6472(3) 0.0481(18) Uani 1 1 d .
H30A H 0.9303 0.5777 0.6712 0.058 Uiso 1 1 calc R
C31 C 0.8119(6) 0.6254(6) 0.6667(3) 0.057(2) Uani 1 1 d .
H31A H 0.8499 0.6705 0.7044 0.069 Uiso 1 1 calc R
C32 C 0.7067(6) 0.6181(7) 0.6324(3) 0.0510(18) Uani 1 1 d .
C33 C 0.6542(5) 0.5501(7) 0.5763(4) 0.063(2) Uani 1 1 d .
H33A H 0.5841 0.5437 0.5513 0.076 Uiso 1 1 calc R
C34 C 0.7031(6) 0.4925(7) 0.5573(3) 0.057(2) Uani 1 1 d .
H34A H 0.6652 0.4472 0.5196 0.068 Uiso 1 1 calc R
C35 C 0.7163(7) 0.7470(9) 0.7109(4) 0.098(3) Uani 1 1 d .
H35A H 0.7874 0.7371 0.7322 0.147 Uiso 1 1 calc R
H35B H 0.7013 0.7198 0.7386 0.147 Uiso 1 1 calc R
H35C H 0.6985 0.8306 0.7007 0.147 Uiso 1 1 calc R
C36 C 0.5498(6) 0.6768(8) 0.6120(4) 0.086(3) Uani 1 1 d .
H36A H 0.5234 0.6261 0.5753 0.128 Uiso 1 1 calc R
H36B H 0.5250 0.7576 0.5979 0.128 Uiso 1 1 calc R
H36C H 0.5284 0.6466 0.6359 0.128 Uiso 1 1 calc R
C37 C 0.8562(5) 0.4392(6) 0.5647(3) 0.0375(16) Uani 1 1 d .
C38 C 0.8332(5) 0.5192(6) 0.5116(3) 0.0441(17) Uani 1 1 d .
F1 F 0.4968(3) 0.1620(4) 0.2913(2) 0.0812(14) Uani 1 1 d .
F2 F 0.3790(4) 0.2612(6) 0.2009(3) 0.121(2) Uani 1 1 d .
F3 F 0.4972(5) 0.3628(6) 0.2910(3) 0.135(2) Uani 1 1 d U
F4 F 0.9882(5) 0.0203(5) 0.8044(2) 0.1192(19) Uani 1 1 d U
F5 F 1.0000 -0.1230(12) 0.7500 0.198(5) Uani 1 2 d SU
F6 F 0.8893(7) 0.0066(10) 0.6997(4) 0.208(3) Uani 1 1 d U
F7 F 1.0000 0.1554(10) 0.7500 0.175(4) Uani 1 2 d SU
P1 P 1.0000 0.0173(3) 0.7500 0.0784(10) Uani 1 2 d S
P2 P 0.5000 0.2619(3) 0.2500 0.0752(10) Uani 1 2 d S

loop_
_atom_site_aniso_label
_atom_site_aniso_U_11
_atom_site_aniso_U_22
_atom_site_aniso_U_33
_atom_site_aniso_U_23
_atom_site_aniso_U_13
_atom_site_aniso_U_12
Re1 0.03916(16) 0.03435(15) 0.04332(16) -0.00058(18) 0.01904(13) -0.00106(18)
O1 0.065(4) 0.046(3) 0.107(5) -0.011(3) 0.024(4) -0.016(3)
O2 0.051(3) 0.078(4) 0.080(4) 0.022(3) 0.030(3) 0.012(3)
O3 0.127(6) 0.116(6) 0.119(5) 0.023(5) 0.099(5) 0.007(5)
N1 0.054(4) 0.038(4) 0.042(3) -0.016(3) 0.025(3) -0.004(3)
N2 0.045(4) 0.028(3) 0.047(3) 0.002(3) 0.021(3) 0.002(3)
N3 0.044(3) 0.032(3) 0.038(3) 0.002(3) 0.028(3) 0.004(3)
N4 0.037(4) 0.121(7) 0.104(6) -0.018(6) 0.020(5) -0.001(5)
N5 0.071(5) 0.081(5) 0.073(4) -0.013(4) 0.054(4) 0.003(4)
N6 0.079(5) 0.044(4) 0.054(4) 0.006(3) 0.038(4) -0.003(4)
C1 0.038(4) 0.059(5) 0.057(5) 0.001(5) 0.018(4) 0.005(4)
C2 0.057(5) 0.037(4) 0.060(5) 0.003(4) 0.036(4) 0.002(4)
C3 0.068(5) 0.044(5) 0.085(6) 0.006(5) 0.048(5) 0.003(4)
C4 0.064(6) 0.065(6) 0.044(5) -0.005(4) 0.028(5) 0.006(4)
C5 0.120(9) 0.079(7) 0.056(5) -0.010(5) 0.056(6) 0.000(7)
C6 0.121(9) 0.071(7) 0.092(7) -0.016(6) 0.086(7) -0.009(6)
C7 0.075(6) 0.041(4) 0.095(6) -0.020(5) 0.064(6) -0.004(5)
C8 0.088(8) 0.065(7) 0.135(9) -0.025(7) 0.085(8) -0.012(6)
C9 0.061(6) 0.063(6) 0.141(9) -0.033(7) 0.061(7) 0.003(5)
C10 0.047(5) 0.040(5) 0.096(7) -0.008(5) 0.034(5) 0.003(4)
C11 0.038(5) 0.052(5) 0.094(8) -0.005(6) 0.011(5) 0.007(5)
C12 0.065(6) 0.050(5) 0.061(6) -0.001(5) 0.011(5) 0.007(5)
C13 0.051(5) 0.049(5) 0.050(5) 0.002(4) 0.018(4) 0.012(4)
C14 0.048(5) 0.025(3) 0.057(5) -0.012(4) 0.028(4) -0.005(3)
C15 0.053(5) 0.031(4) 0.066(5) -0.014(4) 0.035(4) -0.005(4)
C16 0.061(4) 0.039(4) 0.037(4) 0.009(4) 0.025(4) 0.003(4)
C17 0.065(5) 0.042(4) 0.026(4) -0.001(4) 0.021(4) -0.006(4)
C18 0.032(4) 0.033(4) 0.028(4) -0.002(3) 0.017(3) 0.004(3)
C19 0.042(4) 0.039(4) 0.034(4) 0.006(4) 0.020(3) 0.008(4)
C20 0.043(4) 0.041(4) 0.026(3) -0.003(3) 0.018(3) 0.005(4)
C21 0.040(4) 0.038(4) 0.041(4) -0.003(3) 0.024(3) -0.002(3)
C22 0.062(5) 0.052(5) 0.060(5) -0.012(4) 0.037(5) -0.002(4)
C23 0.038(4) 0.074(6) 0.084(6) -0.019(5) 0.037(5) -0.010(5)
C24 0.036(5) 0.061(6) 0.080(6) -0.014(5) 0.016(5) 0.000(5)
C25 0.044(5) 0.072(6) 0.050(4) -0.002(4) 0.018(4) 0.007(4)
C26 0.049(4) 0.050(5) 0.057(5) 0.004(4) 0.031(4) 0.000(4)
C27 0.040(6) 0.164(12) 0.205(13) -0.014(10) 0.052(8) -0.008(7)
C28 0.060(7) 0.162(12) 0.114(9) -0.022(9) 0.007(7) 0.026(8)
C29 0.035(4) 0.037(4) 0.035(4) -0.004(3) 0.019(3) 0.005(3)
C30 0.041(4) 0.051(5) 0.048(4) -0.018(4) 0.026(4) -0.005(4)
C31 0.063(5) 0.057(5) 0.048(4) -0.026(4) 0.033(4) -0.004(4)
C32 0.056(5) 0.050(5) 0.056(4) -0.001(4) 0.040(4) 0.004(4)
C33 0.040(4) 0.083(6) 0.062(5) -0.028(5) 0.029(4) 0.001(4)
C34 0.055(5) 0.063(5) 0.046(4) -0.015(4) 0.028(4) 0.003(4)
C35 0.098(7) 0.113(8) 0.112(8) -0.050(7) 0.079(7) -0.010(6)
C36 0.073(6) 0.114(8) 0.093(6) -0.018(6) 0.063(6) 0.009(6)
C37 0.044(4) 0.034(4) 0.031(4) 0.006(3) 0.021(3) -0.001(3)
C38 0.043(4) 0.036(4) 0.046(4) -0.004(4) 0.024(4) -0.004(4)
F1 0.102(4) 0.083(3) 0.079(3) 0.022(3) 0.066(3) 0.010(3)
F2 0.104(4) 0.151(6) 0.098(4) 0.026(4) 0.058(4) 0.045(4)
F3 0.194(5) 0.125(4) 0.115(3) -0.018(3) 0.110(3) 0.011(3)
F4 0.159(4) 0.126(4) 0.089(3) 0.013(3) 0.085(3) 0.013(3)
F5 0.237(7) 0.181(7) 0.179(6) 0.000 0.130(5) 0.000
F6 0.179(5) 0.285(6) 0.176(5) 0.005(4) 0.117(4) -0.005(4)
F7 0.244(6) 0.157(6) 0.159(5) 0.000 0.142(5) 0.000
P1 0.100(3) 0.063(2) 0.053(2) 0.000 0.038(2) 0.000
P2 0.118(3) 0.068(2) 0.065(2) 0.000 0.069(3) 0.000

loop_
_atom_type_symbol
_atom_type_description
_atom_type_scat_dispersion_real
_atom_type_scat_dispersion_imag
_atom_type_scat_source
C C 0.0033 0.0016 'International Tables Vol C Tables 4.2.6.8 and 6.1.1.4'
H H 0.0000 0.0000 'International Tables Vol C Tables 4.2.6.8 and 6.1.1.4'
F F 0.0171 0.0103 'International Tables Vol C Tables 4.2.6.8 and 6.1.1.4'
N N 0.0061 0.0033 'International Tables Vol C Tables 4.2.6.8 and 6.1.1.4'
O O 0.0106 0.0060 'International Tables Vol C Tables 4.2.6.8 and 6.1.1.4'
P P 0.1023 0.0942 'International Tables Vol C Tables 4.2.6.8 and 6.1.1.4'
Re Re -1.0185 7.2310 'International Tables Vol C Tables 4.2.6.8 and 6.1.1.4'

loop_
_geom_angle_atom_site_label_1
_geom_angle_atom_site_label_2
_geom_angle_atom_site_label_3
_geom_angle
_geom_angle_site_symmetry_1
_geom_angle_site_symmetry_3
C2 Re1 C3 86.1(3) . .
C2 Re1 C1 88.8(3) . .
C3 Re1 C1 88.3(3) . .
C2 Re1 N1 99.5(2) . .
C3 Re1 N1 173.9(3) . .
C1 Re1 N1 94.3(3) . .
C2 Re1 N2 174.4(3) . .
C3 Re1 N2 98.7(3) . .
C1 Re1 N2 94.1(3) . .
N1 Re1 N2 75.5(2) . .
C2 Re1 N3 93.0(3) . .
C3 Re1 N3 91.9(3) . .
C1 Re1 N3 178.2(3) . .
N1 Re1 N3 85.31(18) . .
N2 Re1 N3 84.13(19) . .
C4 N1 C15 117.5(6) . .
C4 N1 Re1 127.6(5) . .
C15 N1 Re1 114.9(4) . .
C13 N2 C14 119.2(6) . .
C13 N2 Re1 126.3(5) . .
C14 N2 Re1 114.5(4) . .
C20 N3 C16 116.4(6) . .
C20 N3 Re1 124.1(4) . .
C16 N3 Re1 119.5(4) . .
C24 N4 C27 121.5(9) . .
C24 N4 C28 119.1(9) . .
C27 N4 C28 119.0(8) . .
C32 N5 C35 120.6(7) . .
C32 N5 C36 119.4(7) . .
C35 N5 C36 119.9(6) . .
O1 C1 Re1 177.3(7) . .
O2 C2 Re1 178.8(6) . .
O3 C3 Re1 177.6(7) . .
N1 C4 C5 123.0(8) . .
N1 C4 H4A 118.5 . .
C5 C4 H4A 118.5 . .
C6 C5 C4 119.5(8) . .
C6 C5 H5A 120.3 . .
C4 C5 H5A 120.3 . .
C5 C6 C7 119.8(8) . .
C5 C6 H6A 120.1 . .
C7 C6 H6A 120.1 . .
C6 C7 C8 123.8(8) . .
C6 C7 C15 118.3(8) . .
C8 C7 C15 117.9(8) . .
C9 C8 C7 121.9(9) . .
C9 C8 H8A 119.1 . .
C7 C8 H8A 119.1 . .
C8 C9 C10 121.2(9) . .
C8 C9 H9A 119.4 . .
C10 C9 H9A 119.4 . .
C11 C10 C14 115.5(8) . .
C11 C10 C9 125.7(9) . .
C14 C10 C9 118.9(9) . .
C12 C11 C10 120.7(8) . .
C12 C11 H11A 119.6 . .
C10 C11 H11A 119.6 . .
C11 C12 C13 120.8(8) . .
C11 C12 H12A 119.6 . .
C13 C12 H12A 119.6 . .
N2 C13 C12 121.0(8) . .
N2 C13 H13A 119.5 . .
C12 C13 H13A 119.5 . .
N2 C14 C15 118.7(6) . .
N2 C14 C10 122.9(7) . .
C15 C14 C10 118.4(7) . .
N1 C15 C14 116.3(6) . .
N1 C15 C7 122.0(7) . .
C14 C15 C7 121.7(7) . .
N3 C16 C17 122.9(6) . .
N3 C16 H16A 118.6 . .
C17 C16 H16A 118.6 . .
C16 C17 C18 120.5(6) . .
C16 C17 H17A 119.7 . .
C18 C17 H17A 119.7 . .
C19 C18 C17 116.4(6) . .
C19 C18 C37 124.5(6) . .
C17 C18 C37 119.2(5) . .
C18 C19 C20 121.0(6) . .
C18 C19 H19A 119.5 . .
C20 C19 H19A 119.5 . .
N3 C20 C19 122.8(6) . .
N3 C20 H20A 118.6 . .
C19 C20 H20A 118.6 . .
C22 C21 C26 117.0(6) . .
C22 C21 C37 121.3(6) . .
C26 C21 C37 121.5(5) . .
C21 C22 C23 121.6(7) . .
C21 C22 H22A 119.2 . .
C23 C22 H22A 119.2 . .
C24 C23 C22 120.6(7) . .
C24 C23 H23A 119.7 . .
C22 C23 H23A 119.7 . .
C23 C24 N4 120.2(8) . .
C23 C24 C25 118.2(7) . .
N4 C24 C25 121.6(9) . .
C26 C25 C24 120.4(7) . .
C26 C25 H25A 119.8 . .
C24 C25 H25A 119.8 . .
C25 C26 C21 122.2(6) . .
C25 C26 H26A 118.9 . .
C21 C26 H26A 118.9 . .
N4 C27 H27A 109.5 . .
N4 C27 H27B 109.5 . .
H27A C27 H27B 109.5 . .
N4 C27 H27C 109.5 . .
H27A C27 H27C 109.5 . .
H27B C27 H27C 109.5 . .
N4 C28 H28A 109.5 . .
N4 C28 H28B 109.5 . .
H28A C28 H28B 109.5 . .
N4 C28 H28C 109.5 . .
H28A C28 H28C 109.5 . .
H28B C28 H28C 109.5 . .
C34 C29 C30 116.3(6) . .
C34 C29 C37 119.7(6) . .
C30 C29 C37 123.8(6) . .
C31 C30 C29 121.0(6) . .
C31 C30 H30A 119.5 . .
C29 C30 H30A 119.5 . .
C30 C31 C32 122.7(6) . .
C30 C31 H31A 118.6 . .
C32 C31 H31A 118.6 . .
N5 C32 C33 122.4(7) . .
N5 C32 C31 121.7(7) . .
C33 C32 C31 115.8(6) . .
C34 C33 C32 121.4(7) . .
C34 C33 H33A 119.3 . .
C32 C33 H33A 119.3 . .
C33 C34 C29 122.7(7) . .
C33 C34 H34A 118.6 . .
C29 C34 H34A 118.6 . .
N5 C35 H35A 109.5 . .
N5 C35 H35B 109.5 . .
H35A C35 H35B 109.5 . .
N5 C35 H35C 109.5 . .
H35A C35 H35C 109.5 . .
H35B C35 H35C 109.5 . .
N5 C36 H36A 109.5 . .
N5 C36 H36B 109.5 . .
H36A C36 H36B 109.5 . .
N5 C36 H36C 109.5 . .
H36A C36 H36C 109.5 . .
H36B C36 H36C 109.5 . .
C38 C37 C29 106.3(5) . .
C38 C37 C18 108.3(5) . .
C29 C37 C18 110.0(5) . .
C38 C37 C21 108.0(5) . .
C29 C37 C21 114.6(5) . .
C18 C37 C21 109.4(5) . .
N6 C38 C37 179.4(9) . .
F6 P1 F6 170.8(9) . 2_756
F6 P1 F7 94.6(4) . .
F6 P1 F7 94.6(4) 2_756 .
F6 P1 F5 85.4(4) . .
F6 P1 F5 85.4(4) 2_756 .
F7 P1 F5 180.000(9) . .
F6 P1 F4 91.4(4) . .
F6 P1 F4 88.8(4) 2_756 .
F7 P1 F4 88.8(3) . .
F5 P1 F4 91.2(3) . .
F6 P1 F4 88.8(4) . 2_756
F6 P1 F4 91.4(4) 2_756 2_756
F7 P1 F4 88.8(3) . 2_756
F5 P1 F4 91.2(3) . 2_756
F4 P1 F4 177.6(5) . 2_756
F3 P2 F3 89.7(5) 2_655 .
F3 P2 F1 89.7(3) 2_655 2_655
F3 P2 F1 179.4(3) . 2_655
F3 P2 F1 179.4(3) 2_655 .
F3 P2 F1 89.7(3) . .
F1 P2 F1 90.9(4) 2_655 .
F3 P2 F2 90.0(3) 2_655 2_655
F3 P2 F2 90.4(3) . 2_655
F1 P2 F2 89.4(3) 2_655 2_655
F1 P2 F2 90.2(3) . 2_655
F3 P2 F2 90.4(3) 2_655 .
F3 P2 F2 90.0(3) . .
F1 P2 F2 90.2(3) 2_655 .
F1 P2 F2 89.4(3) . .
F2 P2 F2 179.5(5) 2_655 .

loop_
_geom_bond_atom_site_label_1
_geom_bond_atom_site_label_2
_geom_bond_distance
_geom_bond_site_symmetry_2
Re1 C2 1.888(8) .
Re1 C3 1.913(9) .
Re1 C1 1.922(9) .
Re1 N1 2.168(5) .
Re1 N2 2.177(5) .
Re1 N3 2.202(5) .
O1 C1 1.144(8) .
O2 C2 1.166(8) .
O3 C3 1.151(8) .
N1 C4 1.343(8) .
N1 C15 1.375(8) .
N2 C13 1.331(8) .
N2 C14 1.345(8) .
N3 C20 1.333(7) .
N3 C16 1.352(7) .
N4 C24 1.382(10) .
N4 C27 1.412(12) .
N4 C28 1.445(12) .
N5 C32 1.370(8) .
N5 C35 1.439(9) .
N5 C36 1.442(9) .
N6 C38 1.130(7) .
C4 C5 1.392(10) .
C4 H4A 0.9300 .
C5 C6 1.368(11) .
C5 H5A 0.9300 .
C6 C7 1.387(11) .
C6 H6A 0.9300 .
C7 C8 1.407(12) .
C7 C15 1.410(9) .
C8 C9 1.340(12) .
C8 H8A 0.9300 .
C9 C10 1.426(12) .
C9 H9A 0.9300 .
C10 C11 1.409(11) .
C10 C14 1.421(10) .
C11 C12 1.334(11) .
C11 H11A 0.9300 .
C12 C13 1.393(10) .
C12 H12A 0.9300 .
C13 H13A 0.9300 .
C14 C15 1.406(9) .
C16 C17 1.373(9) .
C16 H16A 0.9300 .
C17 C18 1.382(8) .
C17 H17A 0.9300 .
C18 C19 1.365(8) .
C18 C37 1.537(9) .
C19 C20 1.384(8) .
C19 H19A 0.9300 .
C20 H20A 0.9300 .
C21 C22 1.378(9) .
C21 C26 1.381(9) .
C21 C37 1.560(8) .
C22 C23 1.392(10) .
C22 H22A 0.9300 .
C23 C24 1.375(11) .
C23 H23A 0.9300 .
C24 C25 1.387(10) .
C25 C26 1.375(9) .
C25 H25A 0.9300 .
C26 H26A 0.9300 .
C27 H27A 0.9600 .
C27 H27B 0.9600 .
C27 H27C 0.9600 .
C28 H28A 0.9600 .
C28 H28B 0.9600 .
C28 H28C 0.9600 .
C29 C34 1.391(8) .
C29 C30 1.391(8) .
C29 C37 1.527(8) .
C30 C31 1.360(9) .
C30 H30A 0.9300 .
C31 C32 1.403(9) .
C31 H31A 0.9300 .
C32 C33 1.389(9) .
C33 C34 1.360(8) .
C33 H33A 0.9300 .
C34 H34A 0.9300 .
C35 H35A 0.9600 .
C35 H35B 0.9600 .
C35 H35C 0.9600 .
C36 H36A 0.9600 .
C36 H36B 0.9600 .
C36 H36C 0.9600 .
C37 C38 1.495(9) .
F1 P2 1.578(5) .
F2 P2 1.598(6) .
F3 P2 1.577(6) .
F4 P1 1.571(5) .
F5 P1 1.554(13) .
F6 P1 1.477(9) .
F7 P1 1.530(11) .
P1 F6 1.477(9) 2_756
P1 F4 1.571(5) 2_756
P2 F3 1.577(6) 2_655
P2 F1 1.578(5) 2_655
P2 F2 1.598(6) 2_655

loop_
_geom_torsion_atom_site_label_1
_geom_torsion_atom_site_label_2
_geom_torsion_atom_site_label_3
_geom_torsion_atom_site_label_4
_geom_torsion
C2 Re1 N1 C4 -1.7(6)
C3 Re1 N1 C4 -157(2)
C1 Re1 N1 C4 87.8(6)
N2 Re1 N1 C4 -179.1(6)
N3 Re1 N1 C4 -94.0(6)
C2 Re1 N1 C15 178.0(5)
C3 Re1 N1 C15 22(3)
C1 Re1 N1 C15 -92.4(5)
N2 Re1 N1 C15 0.6(4)
N3 Re1 N1 C15 85.8(5)
C2 Re1 N2 C13 153(2)
C3 Re1 N2 C13 2.3(6)
C1 Re1 N2 C13 -86.6(6)
N1 Re1 N2 C13 180.0(6)
N3 Re1 N2 C13 93.3(6)
C2 Re1 N2 C14 -27(3)
C3 Re1 N2 C14 -177.1(5)
C1 Re1 N2 C14 94.0(5)
N1 Re1 N2 C14 0.6(4)
N3 Re1 N2 C14 -86.0(4)
C2 Re1 N3 C20 -53.9(5)
C3 Re1 N3 C20 -140.1(5)
C1 Re1 N3 C20 124(8)
N1 Re1 N3 C20 45.4(5)
N2 Re1 N3 C20 121.3(5)
C2 Re1 N3 C16 126.0(5)
C3 Re1 N3 C16 39.8(5)
C1 Re1 N3 C16 -56(8)
N1 Re1 N3 C16 -134.7(5)
N2 Re1 N3 C16 -58.8(5)
C2 Re1 C1 O1 -8(16)
C3 Re1 C1 O1 78(16)
N1 Re1 C1 O1 -107(16)
N2 Re1 C1 O1 177(100)
N3 Re1 C1 O1 175(100)
C3 Re1 C2 O2 -23(39)
C1 Re1 C2 O2 66(39)
N1 Re1 C2 O2 160(39)
N2 Re1 C2 O2 -173(100)
N3 Re1 C2 O2 -114(39)
C2 Re1 C3 O3 -77(18)
C1 Re1 C3 O3 -166(18)
N1 Re1 C3 O3 79(18)
N2 Re1 C3 O3 100(18)
N3 Re1 C3 O3 16(18)
C15 N1 C4 C5 0.8(11)
Re1 N1 C4 C5 -179.4(6)
N1 C4 C5 C6 -1.0(13)
C4 C5 C6 C7 1.0(14)
C5 C6 C7 C8 -179.4(8)
C5 C6 C7 C15 -0.8(12)
C6 C7 C8 C9 178.8(9)
C15 C7 C8 C9 0.2(13)
C7 C8 C9 C10 -0.6(14)
C8 C9 C10 C11 179.1(9)
C8 C9 C10 C14 0.0(12)
C14 C10 C11 C12 -0.3(12)
C9 C10 C11 C12 -179.4(8)
C10 C11 C12 C13 0.8(14)
C14 N2 C13 C12 -0.7(10)
Re1 N2 C13 C12 179.9(5)
C11 C12 C13 N2 -0.3(13)
C13 N2 C14 C15 178.7(6)
Re1 N2 C14 C15 -1.8(7)
C13 N2 C14 C10 1.2(10)
Re1 N2 C14 C10 -179.4(5)
C11 C10 C14 N2 -0.7(10)
C9 C10 C14 N2 178.5(7)
C11 C10 C14 C15 -178.2(7)
C9 C10 C14 C15 0.9(10)
C4 N1 C15 C14 178.0(6)
Re1 N1 C15 C14 -1.8(8)
C4 N1 C15 C7 -0.6(10)
Re1 N1 C15 C7 179.6(5)
N2 C14 C15 N1 2.4(9)
C10 C14 C15 N1 -179.9(6)
N2 C14 C15 C7 -179.0(6)
C10 C14 C15 C7 -1.3(10)
C6 C7 C15 N1 0.6(11)
C8 C7 C15 N1 179.3(7)
C6 C7 C15 C14 -177.9(7)
C8 C7 C15 C14 0.8(11)
C20 N3 C16 C17 -2.1(9)
Re1 N3 C16 C17 178.0(5)
N3 C16 C17 C18 0.8(10)
C16 C17 C18 C19 1.0(9)
C16 C17 C18 C37 -178.9(6)
C17 C18 C19 C20 -1.3(9)
C37 C18 C19 C20 178.5(6)
C16 N3 C20 C19 1.8(9)
Re1 N3 C20 C19 -178.3(4)
C18 C19 C20 N3 -0.1(9)
C26 C21 C22 C23 -0.7(10)
C37 C21 C22 C23 -175.8(6)
C21 C22 C23 C24 1.5(12)
C22 C23 C24 N4 177.9(7)
C22 C23 C24 C25 -1.8(12)
C27 N4 C24 C23 2.8(14)
C28 N4 C24 C23 175.6(9)
C27 N4 C24 C25 -177.5(9)
C28 N4 C24 C25 -4.7(14)
C23 C24 C25 C26 1.4(12)
N4 C24 C25 C26 -178.3(7)
C24 C25 C26 C21 -0.7(12)
C22 C21 C26 C25 0.3(10)
C37 C21 C26 C25 175.3(6)
C34 C29 C30 C31 1.8(10)
C37 C29 C30 C31 176.1(6)
C29 C30 C31 C32 -1.1(11)
C35 N5 C32 C33 -179.8(8)
C36 N5 C32 C33 -4.8(11)
C35 N5 C32 C31 -1.4(11)
C36 N5 C32 C31 173.6(7)
C30 C31 C32 N5 -179.0(7)
C30 C31 C32 C33 -0.5(11)
N5 C32 C33 C34 179.8(7)
C31 C32 C33 C34 1.3(11)
C32 C33 C34 C29 -0.6(12)
C30 C29 C34 C33 -0.9(10)
C37 C29 C34 C33 -175.5(7)
C34 C29 C37 C38 75.1(7)
C30 C29 C37 C38 -99.1(7)
C34 C29 C37 C18 -42.0(8)
C30 C29 C37 C18 143.8(6)
C34 C29 C37 C21 -165.7(6)
C30 C29 C37 C21 20.2(8)
C19 C18 C37 C38 -3.8(8)
C17 C18 C37 C38 176.1(5)
C19 C18 C37 C29 112.0(6)
C17 C18 C37 C29 -68.1(7)
C19 C18 C37 C21 -121.3(6)
C17 C18 C37 C21 58.6(7)
C22 C21 C37 C38 -20.3(8)
C26 C21 C37 C38 164.9(6)
C22 C21 C37 C29 -138.6(6)
C26 C21 C37 C29 46.6(8)
C22 C21 C37 C18 97.4(7)
C26 C21 C37 C18 -77.4(7)
C29 C37 C38 N6 88(81)
C18 C37 C38 N6 -154(100)
C21 C37 C38 N6 -36(81)
